data_1532388
loop_
_publ_author_name
'Yamashita, H.'
'Onodera, A.'
'Murata, W.'
'Yoshio, K.'

_publ_section_title
;
 Structural changes and ferroelectricity in Bi-layered Sr Bi2 Ta2 O9
;
_journal_name_full 'Japanese Journal of Applied Physics, Part 1'
_journal_page_first 7076
_journal_page_last 7079
_journal_volume 41
_journal_year 2002
_chemical_formula_sum 'Bi2 O9 Sr Ta2'
_chemical_name_systematic 'Sr (Bi2 Ta2 O9)'
_space_group_IT_number 36
_symmetry_space_group_name_Hall 'A -2 2a'
_symmetry_space_group_name_H-M 'A 21 a m'
_cell_angle_alpha 90
_cell_angle_beta 90
_cell_angle_gamma 90
_cell_formula_units_Z 4
_cell_length_a 5.531
_cell_length_b 5.534
_cell_length_c 25.984
_cell_volume 795.333
_citation_journal_id_ASTM JAPNDE
_cod_data_source_file Yamashita_JAPNDE_2002_1941.cif
_cod_data_source_block Bi2O9Sr1Ta2
_cod_original_cell_volume 795.3326
_cod_original_sg_symbol_Hall 'C 2c -2 (z,y,-x)'
_cod_original_formula_sum 'Bi2 O9 Sr1 Ta2'
_cod_database_code 1532388

loop_
_symmetry_equiv_pos_as_xyz
x,y,z
x+1/2,-y,-z
x,y,-z
x+1/2,-y,z
x,y+1/2,z+1/2
x+1/2,-y+1/2,-z+1/2
x,y+1/2,-z+1/2
x+1/2,-y+1/2,z+1/2

loop_
_atom_site_label
_atom_site_type_symbol
_atom_site_fract_x
_atom_site_fract_y
_atom_site_fract_z
_atom_site_occupancy
_atom_site_U_iso_or_equiv
Bi1 Bi+3 0.4833 0.7738 0.2011 1 0.0
O3 O-2 0.7057 0.015 0.2623 1 0.0
O4 O-2 0.7523 0 0.073 1 0.0
Sr1 Sr+2 0 0.261 0 1 0.0
O5 O-2 0.7854 0.9744 0.585 1 0.0
Ta1 Ta+5 0.5177 0.7468 0.4143 1 0.0
O1 O-2 0.5365 0.3335 0 1 0.0
O2 O-2 0.4904 0.7316 0.3402 1 0.0
